data_9000698
loop_
_publ_author_name
'Hill, R. J.'

_publ_section_title
;
 The crystal structure of kottigite
;
_journal_name_full 'American Mineralogist'
_journal_page_first 376
_journal_page_last 382
_journal_volume 64
_journal_year 1979
_chemical_compound_source 'Schneeberg, Germany'
_chemical_formula_sum 'As2 H16 O16 Zn3'
_chemical_name_mineral Kottigite
_space_group_IT_number 12
_symmetry_space_group_name_Hall '-C 2y'
_symmetry_space_group_name_H-M 'C 1 2/m 1'
_cell_angle_alpha 90
_cell_angle_beta 105.21
_cell_angle_gamma 90
_cell_length_a 10.241
_cell_length_b 13.405
_cell_length_c 4.757
_cell_formula_units_Z 2
_cell_volume 630.168
_database_code_amcsd 0000711
_exptl_crystal_density_diffrn 3.258
_cod_original_formula_sum 'Zn3 As2 O16 H16'
_cod_database_code 9000698

loop_
_space_group_symop_operation_xyz
x,y,z
1/2+x,1/2+y,z
x,-y,z
1/2+x,1/2-y,z
-x,y,-z
1/2-x,1/2+y,-z
-x,-y,-z
1/2-x,1/2-y,-z

loop_
_atom_site_aniso_label
_atom_site_aniso_U_11
_atom_site_aniso_U_22
_atom_site_aniso_U_33
_atom_site_aniso_U_12
_atom_site_aniso_U_13
_atom_site_aniso_U_23
Zn1 0.00891 0.01274 0.01089 0.00000 -0.00046 0.00000
Zn2 0.01039 0.01183 0.01228 0.00000 0.00115 0.00000
As 0.00544 0.01001 0.00715 0.00000 -0.00069 0.00000
O1 0.00742 0.01912 0.00256 0.00000 -0.00023 0.00000
O2 0.01583 0.01183 0.01089 0.00000 -0.00046 0.00000
O3 0.01237 0.01001 0.01420 0.00134 0.00230 0.00156
O4 0.01138 0.02003 0.01559 0.00000 0.00253 -0.00062
O5 0.02078 0.02003 0.01548 0.00201 0.00138 0.00218

loop_
_atom_site_label
_atom_site_fract_x
_atom_site_fract_y
_atom_site_fract_z
_atom_site_U_iso_or_equiv
Zn1 0.00000 0.00000 0.00000 ?
Zn2 0.00000 0.38521 0.00000 ?
As 0.31541 0.00000 0.37440 ?
O1 0.14980 0.00000 0.37540 ?
O2 0.40490 0.00000 0.72260 ?
O3 0.34320 0.10660 0.21350 ?
O4 0.09750 0.11440 0.80810 ?
O5 0.40000 0.22620 0.71790 ?
H41 0.38400 0.42500 0.36400 0.02660
H43 0.34000 0.37100 0.11900 0.05066
H53 0.12100 0.30500 0.43600 0.02153
H54 0.04400 0.23600 0.28900 0.00380

loop_
_cod_related_entry_id
_cod_related_entry_database
_cod_related_entry_code
1 AMCSD 0000711
